data_7115281
loop_
_publ_author_name
'Andrey Seliverstov'
'Johannes Forster'
'Magdalena Heiland'
'Johannes Unfried'
'Carsten Streb'

_publ_section_title
;
 The anion-binding polyanion: a molecular cobalt vanadium oxide with
 anion-sensitive visual response
;
_journal_name_full Chem.Commun.
_journal_page_first 7840
_journal_paper_doi 10.1039/C4CC03827D
_journal_volume 50
_journal_year 2014
_chemical_formula_sum 'C50 H111 Co N3 O14 V4'
_chemical_formula_weight 1241.11
_space_group_IT_number 4
_symmetry_cell_setting monoclinic
_symmetry_space_group_name_Hall 'P 2yb'
_symmetry_space_group_name_H-M 'P 1 21 1'
_atom_sites_solution_hydrogens geom
_atom_sites_solution_primary direct
_atom_sites_solution_secondary difmap
_audit_creation_method SHELXL-97
_cell_angle_alpha 90.00
_cell_angle_beta 93.647(6)
_cell_angle_gamma 90.00
_cell_formula_units_Z 2
_cell_length_a 11.8530(7)
_cell_length_b 21.6446(12)
_cell_length_c 12.5652(11)
_cell_measurement_reflns_used 427
_cell_measurement_temperature 150(2)
_cell_measurement_theta_max 23.74
_cell_measurement_theta_min 5.61
_cell_volume 3217.1(4)
_computing_structure_refinement 'SHELXL-97 (Sheldrick, 2008)'
_diffrn_ambient_temperature 150(2)
_diffrn_measured_fraction_theta_full 0.998
_diffrn_measured_fraction_theta_max 0.998
_diffrn_radiation_monochromator graphite
_diffrn_radiation_source 'fine-focus sealed tube'
_diffrn_radiation_type MoK\a
_diffrn_radiation_wavelength 0.71073
_diffrn_reflns_av_R_equivalents 0.0390
_diffrn_reflns_av_sigmaI/netI 0.0330
_diffrn_reflns_limit_h_max 15
_diffrn_reflns_limit_h_min -15
_diffrn_reflns_limit_k_max 28
_diffrn_reflns_limit_k_min -28
_diffrn_reflns_limit_l_max 16
_diffrn_reflns_limit_l_min -16
_diffrn_reflns_number 89091
_diffrn_reflns_theta_full 27.50
_diffrn_reflns_theta_max 27.50
_diffrn_reflns_theta_min 3.31
_exptl_absorpt_coefficient_mu 0.868
_exptl_absorpt_correction_T_max 0.875
_exptl_absorpt_correction_T_min 0.821
_exptl_absorpt_correction_type numerical
_exptl_absorpt_process_details sadabs
_exptl_crystal_colour 'dark green'
_exptl_crystal_density_diffrn 1.281
_exptl_crystal_density_method 'not measured'
_exptl_crystal_description block
_exptl_crystal_F_000 1326
_exptl_crystal_recrystallization_method 'dimethyl formamide / diethyl ether'
_exptl_crystal_size_max 0.25
_exptl_crystal_size_mid 0.18
_exptl_crystal_size_min 0.16
_refine_diff_density_max 0.925
_refine_diff_density_min -0.497
_refine_diff_density_rms 0.071
_refine_ls_abs_structure_details 'Flack H D (1983), Acta Cryst. A39, 876-881, 6591 Friedel pairs'
_refine_ls_abs_structure_Flack 0.012(15)
_refine_ls_extinction_method none
_refine_ls_goodness_of_fit_ref 1.084
_refine_ls_hydrogen_treatment constr
_refine_ls_matrix_type full
_refine_ls_number_parameters 659
_refine_ls_number_reflns 14733
_refine_ls_number_restraints 1
_refine_ls_restrained_S_all 1.084
_refine_ls_R_factor_all 0.0539
_refine_ls_R_factor_gt 0.0455
_refine_ls_shift/su_max 0.001
_refine_ls_shift/su_mean 0.000
_refine_ls_structure_factor_coef Fsqd
_refine_ls_weighting_details 'calc w=1/[\s^2^(Fo^2^)+(0.0541P)^2^+2.8050P] where P=(Fo^2^+2Fc^2^)/3'
_refine_ls_weighting_scheme calc
_refine_ls_wR_factor_gt 0.1101
_refine_ls_wR_factor_ref 0.1140
_reflns_number_gt 13182
_reflns_number_total 14733
_reflns_threshold_expression >2\s(I)
_cod_data_source_file c4cc03827d2.cif
_cod_data_source_block p21
_cod_original_sg_symbol_H-M P21
_cod_original_formula_sum 'C50 H111 Co1 N3 O14 V4'
_cod_database_code 7115281

loop_
_symmetry_equiv_pos_as_xyz
'x, y, z'
'-x, y+1/2, -z'

loop_
_atom_site_label
_atom_site_type_symbol
_atom_site_fract_x
_atom_site_fract_y
_atom_site_fract_z
_atom_site_U_iso_or_equiv
_atom_site_adp_type
_atom_site_occupancy
_atom_site_symmetry_multiplicity
_atom_site_calc_flag
_atom_site_refinement_flags
_atom_site_disorder_assembly
_atom_site_disorder_group
Co1 Co 0.42787(4) 0.74185(2) 0.21105(3) 0.02939(11) Uani 1 1 d . . .
V1 V 0.57725(5) 0.86146(3) 0.20563(5) 0.03074(14) Uani 1 1 d . . .
V2 V 0.44227(4) 0.81484(2) -0.01372(4) 0.02107(11) Uani 1 1 d . . .
V3 V 0.67321(4) 0.73798(3) -0.08771(4) 0.02302(11) Uani 1 1 d . . .
V4 V 0.70494(4) 0.73252(3) 0.18444(4) 0.02240(11) Uani 1 1 d . . .
O1 O 0.4789(2) 0.82472(13) 0.2710(2) 0.0390(6) Uani 1 1 d . . .
O3 O 0.3690(2) 0.77130(12) 0.07102(19) 0.0332(5) Uani 1 1 d . . .
O11 O 0.3539(2) 0.85442(12) -0.0908(2) 0.0326(6) Uani 1 1 d . . .
O2 O 0.5284(2) 0.86725(11) 0.06655(19) 0.0322(5) Uani 1 1 d . . .
O9 O 0.7583(2) 0.78650(13) -0.14197(19) 0.0369(6) Uani 1 1 d . . .
O7 O 0.7042(2) 0.81421(12) 0.21372(19) 0.0327(5) Uani 1 1 d . . .
O6 O 0.5774(2) 0.70317(12) 0.21372(19) 0.0310(5) Uani 1 1 d . . .
O5 O 0.7284(2) 0.72087(13) 0.04814(17) 0.0334(6) Uani 1 1 d . . .
O4 O 0.5313(2) 0.76970(15) -0.0895(2) 0.0440(7) Uani 1 1 d . . .
O8 O 0.8059(2) 0.70087(13) 0.2597(2) 0.0372(6) Uani 1 1 d . . .
O12 O 0.6033(3) 0.93122(14) 0.2523(3) 0.0521(8) Uani 1 1 d . . .
O10 O 0.6685(2) 0.67453(12) -0.15796(19) 0.0343(6) Uani 1 1 d . . .
O13 O 0.3290(3) 0.71481(15) 0.3272(2) 0.0513(8) Uani 1 1 d . . .
O14 O 0.3283(3) 0.65037(14) 0.1959(3) 0.0476(7) Uani 1 1 d . . .
C1 C 0.2962(4) 0.6642(2) 0.2839(4) 0.0447(10) Uani 1 1 d . . .
C2 C 0.2168(5) 0.6243(3) 0.3422(5) 0.0678(15) Uani 1 1 d . . .
H2A H 0.2017 0.6435 0.4087 0.102 Uiso 1 1 calc R . .
H2B H 0.2506 0.5845 0.3557 0.102 Uiso 1 1 calc R . .
H2C H 0.1473 0.6194 0.2996 0.102 Uiso 1 1 calc R . .
N3 N 0.5617(3) 0.53166(15) 0.0404(3) 0.0411(8) Uani 1 1 d . . .
C35 C 0.4940(4) 0.48632(19) 0.1034(4) 0.0444(10) Uani 1 1 d . . .
H35A H 0.5417 0.4510 0.1216 0.053 Uiso 1 1 calc R . .
H35B H 0.4309 0.4716 0.0573 0.053 Uiso 1 1 calc R . .
C39 C 0.6003(3) 0.49406(17) -0.0532(4) 0.0389(9) Uani 1 1 d . . .
H39A H 0.6410 0.4583 -0.0243 0.047 Uiso 1 1 calc R . .
H39B H 0.5333 0.4789 -0.0932 0.047 Uiso 1 1 calc R . .
C36 C 0.4477(4) 0.5109(2) 0.2055(4) 0.0513(11) Uani 1 1 d . . .
H36A H 0.4077 0.5493 0.1904 0.062 Uiso 1 1 calc R . .
H36B H 0.5100 0.5195 0.2573 0.062 Uiso 1 1 calc R . .
C37 C 0.3676(5) 0.4645(3) 0.2528(4) 0.0622(13) Uani 1 1 d . . .
H37A H 0.4071 0.4255 0.2629 0.075 Uiso 1 1 calc R . .
H37B H 0.3492 0.4792 0.3225 0.075 Uiso 1 1 calc R . .
C43 C 0.6623(4) 0.5577(2) 0.1078(4) 0.0461(10) Uani 1 1 d . . .
H43A H 0.7003 0.5877 0.0652 0.055 Uiso 1 1 calc R . .
H43B H 0.6338 0.5796 0.1679 0.055 Uiso 1 1 calc R . .
C44 C 0.7484(4) 0.5111(2) 0.1500(4) 0.0542(11) Uani 1 1 d . B .
H44A H 0.7886 0.4942 0.0918 0.065 Uiso 1 1 calc R . .
H44B H 0.7109 0.4774 0.1845 0.065 Uiso 1 1 calc R . .
C49 C 0.3767(4) 0.5712(2) -0.0514(5) 0.0560(12) Uani 1 1 d . . .
H49A H 0.3844 0.5366 -0.0995 0.067 Uiso 1 1 calc R . .
H49B H 0.3255 0.5591 0.0021 0.067 Uiso 1 1 calc R . .
C48 C 0.4912(3) 0.58725(19) 0.0021(4) 0.0419(9) Uani 1 1 d . . .
H48A H 0.4799 0.6138 0.0628 0.050 Uiso 1 1 calc R . .
H48B H 0.5336 0.6106 -0.0477 0.050 Uiso 1 1 calc R . .
C40 C 0.6744(4) 0.5254(2) -0.1312(4) 0.0483(11) Uani 1 1 d . . .
H40A H 0.6371 0.5625 -0.1589 0.058 Uiso 1 1 calc R . .
H40B H 0.7453 0.5375 -0.0943 0.058 Uiso 1 1 calc R . .
C41 C 0.6975(5) 0.4836(2) -0.2212(4) 0.0557(12) Uani 1 1 d . . .
H41A H 0.6261 0.4716 -0.2574 0.067 Uiso 1 1 calc R . .
H41B H 0.7335 0.4463 -0.1926 0.067 Uiso 1 1 calc R . .
C42 C 0.7711(5) 0.5114(3) -0.3010(5) 0.0708(15) Uani 1 1 d . . .
H42A H 0.7808 0.4823 -0.3574 0.106 Uiso 1 1 calc R . .
H42B H 0.8435 0.5214 -0.2667 0.106 Uiso 1 1 calc R . .
H42C H 0.7362 0.5482 -0.3300 0.106 Uiso 1 1 calc R . .
C38 C 0.2611(6) 0.4533(3) 0.1881(5) 0.0797(18) Uani 1 1 d . . .
H38A H 0.2167 0.4233 0.2231 0.119 Uiso 1 1 calc R . .
H38B H 0.2780 0.4380 0.1191 0.119 Uiso 1 1 calc R . .
H38C H 0.2195 0.4912 0.1800 0.119 Uiso 1 1 calc R . .
C45 C 0.8305(5) 0.5428(3) 0.2293(6) 0.0751(17) Uani 1 1 d . . .
H45A H 0.8581 0.5798 0.1961 0.090 Uiso 1 1 calc R A 1
H45B H 0.7894 0.5558 0.2898 0.090 Uiso 1 1 calc R A 1
C50 C 0.3287(4) 0.6264(3) -0.1131(4) 0.0573(13) Uani 1 1 d . . .
H50A H 0.2475 0.6215 -0.1244 0.069 Uiso 1 1 calc R . .
H50B H 0.3427 0.6634 -0.0708 0.069 Uiso 1 1 calc R . .
C51 C 0.3770(5) 0.6345(4) -0.2163(5) 0.0790(17) Uani 1 1 d . . .
H51A H 0.3439 0.6701 -0.2516 0.119 Uiso 1 1 calc R . .
H51B H 0.3617 0.5985 -0.2594 0.119 Uiso 1 1 calc R . .
H51C H 0.4573 0.6402 -0.2057 0.119 Uiso 1 1 calc R . .
C46A C 0.9290(7) 0.5060(4) 0.2695(8) 0.091(3) Uani 0.80 1 d P B 1
H46A H 0.9139 0.4880 0.3371 0.137 Uiso 0.80 1 calc PR B 1
H46B H 0.9943 0.5322 0.2782 0.137 Uiso 0.80 1 calc PR B 1
H46C H 0.9429 0.4737 0.2196 0.137 Uiso 0.80 1 calc PR B 1
C46B C 0.813(2) 0.5509(8) 0.3319(13) 0.043(5) Uani 0.20 1 d P B 2
H46D H 0.7358 0.5624 0.3391 0.064 Uiso 0.20 1 calc PR B 2
H46E H 0.8620 0.5830 0.3607 0.064 Uiso 0.20 1 calc PR B 2
H46F H 0.8291 0.5131 0.3700 0.064 Uiso 0.20 1 calc PR B 2
N1 N 0.6646(3) 0.74906(17) 0.5500(2) 0.0403(8) Uani 1 1 d . . .
C3 C 0.5825(4) 0.7812(2) 0.6211(3) 0.0428(9) Uani 1 1 d . . .
H3A H 0.5427 0.7498 0.6592 0.051 Uiso 1 1 calc R . .
H3B H 0.6259 0.8057 0.6738 0.051 Uiso 1 1 calc R . .
C7 C 0.7562(4) 0.7188(2) 0.6224(3) 0.0398(9) Uani 1 1 d . . .
H7A H 0.7980 0.7510 0.6613 0.048 Uiso 1 1 calc R . .
H7B H 0.7199 0.6936 0.6742 0.048 Uiso 1 1 calc R . .
C8 C 0.8395(4) 0.6788(2) 0.5676(3) 0.0507(11) Uani 1 1 d . . .
H8A H 0.8691 0.7015 0.5090 0.061 Uiso 1 1 calc R . .
H8B H 0.8012 0.6424 0.5385 0.061 Uiso 1 1 calc R . .
C4 C 0.4958(5) 0.8227(3) 0.5629(4) 0.0611(13) Uani 1 1 d . . .
H4A H 0.5343 0.8574 0.5325 0.073 Uiso 1 1 calc R . .
H4B H 0.4580 0.7998 0.5046 0.073 Uiso 1 1 calc R . .
C11 C 0.6019(4) 0.7007(2) 0.4788(3) 0.0462(10) Uani 1 1 d . . .
H11A H 0.5469 0.7220 0.4314 0.055 Uiso 1 1 calc R . .
H11B H 0.6559 0.6811 0.4348 0.055 Uiso 1 1 calc R . .
C15 C 0.7162(4) 0.7954(2) 0.4765(3) 0.0437(10) Uani 1 1 d . . .
H15A H 0.6558 0.8139 0.4316 0.052 Uiso 1 1 calc R . .
H15B H 0.7649 0.7733 0.4304 0.052 Uiso 1 1 calc R . .
C12 C 0.5408(5) 0.6505(2) 0.5383(4) 0.0552(12) Uani 1 1 d . . .
H12A H 0.5861 0.6392 0.6023 0.066 Uiso 1 1 calc R . .
H12B H 0.4692 0.6665 0.5596 0.066 Uiso 1 1 calc R . .
C13 C 0.5199(5) 0.5943(3) 0.4704(4) 0.0650(14) Uani 1 1 d . . .
H13A H 0.5916 0.5776 0.4510 0.078 Uiso 1 1 calc R . .
H13B H 0.4766 0.6058 0.4053 0.078 Uiso 1 1 calc R . .
C9 C 0.9361(4) 0.6594(3) 0.6451(5) 0.0607(13) Uani 1 1 d . . .
H9A H 0.9759 0.6961 0.6710 0.073 Uiso 1 1 calc R . .
H9B H 0.9050 0.6394 0.7058 0.073 Uiso 1 1 calc R . .
C5 C 0.4113(5) 0.8459(3) 0.6326(5) 0.0773(18) Uani 1 1 d . . .
H5A H 0.4491 0.8584 0.6999 0.093 Uiso 1 1 calc R . .
H5B H 0.3596 0.8127 0.6471 0.093 Uiso 1 1 calc R . .
C6 C 0.3432(5) 0.9009(3) 0.5853(6) 0.087(2) Uani 1 1 d . . .
H6A H 0.2893 0.9140 0.6345 0.130 Uiso 1 1 calc R . .
H6B H 0.3042 0.8887 0.5193 0.130 Uiso 1 1 calc R . .
H6C H 0.3936 0.9344 0.5724 0.130 Uiso 1 1 calc R . .
C14 C 0.4545(6) 0.5440(3) 0.5294(5) 0.0811(18) Uani 1 1 d . . .
H14A H 0.4423 0.5088 0.4838 0.122 Uiso 1 1 calc R . .
H14B H 0.3829 0.5603 0.5478 0.122 Uiso 1 1 calc R . .
H14C H 0.4978 0.5319 0.5932 0.122 Uiso 1 1 calc R . .
C16 C 0.7849(5) 0.8472(2) 0.5331(4) 0.0570(12) Uani 1 1 d . . .
H16A H 0.7394 0.8676 0.5841 0.068 Uiso 1 1 calc R . .
H16B H 0.8511 0.8299 0.5715 0.068 Uiso 1 1 calc R . .
C17 C 0.8210(5) 0.8935(3) 0.4517(4) 0.0657(14) Uani 1 1 d . . .
H17A H 0.8632 0.8724 0.3989 0.079 Uiso 1 1 calc R . .
H17B H 0.7544 0.9117 0.4153 0.079 Uiso 1 1 calc R . .
C10 C 1.0194(6) 0.6163(3) 0.5987(6) 0.087(2) Uani 1 1 d . . .
H10A H 1.0785 0.6066 0.6519 0.131 Uiso 1 1 calc R . .
H10B H 1.0515 0.6358 0.5390 0.131 Uiso 1 1 calc R . .
H10C H 0.9816 0.5790 0.5755 0.131 Uiso 1 1 calc R . .
C18 C 0.8927(8) 0.9437(3) 0.5026(6) 0.100(2) Uani 1 1 d . . .
H18A H 0.9137 0.9723 0.4489 0.150 Uiso 1 1 calc R . .
H18B H 0.9595 0.9260 0.5373 0.150 Uiso 1 1 calc R . .
H18C H 0.8507 0.9650 0.5542 0.150 Uiso 1 1 calc R . .
N2 N 0.9646(2) 0.31132(16) 0.9452(2) 0.0347(7) Uani 1 1 d . . .
C19 C 0.8986(3) 0.3274(2) 1.0427(3) 0.0404(9) Uani 1 1 d . . .
H19A H 0.8731 0.3699 1.0362 0.049 Uiso 1 1 calc R . .
H19B H 0.8321 0.3013 1.0423 0.049 Uiso 1 1 calc R . .
C23 C 0.8858(3) 0.3238(2) 0.8475(3) 0.0371(8) Uani 1 1 d . . .
H23A H 0.8124 0.3062 0.8591 0.045 Uiso 1 1 calc R . .
H23B H 0.8762 0.3682 0.8398 0.045 Uiso 1 1 calc R . .
C24 C 0.9262(3) 0.2981(2) 0.7443(3) 0.0427(9) Uani 1 1 d . . .
H24A H 0.9150 0.2537 0.7424 0.051 Uiso 1 1 calc R . .
H24B H 1.0063 0.3062 0.7408 0.051 Uiso 1 1 calc R . .
C27 C 1.0695(3) 0.3519(2) 0.9435(4) 0.0424(10) Uani 1 1 d . . .
H27A H 1.1017 0.3467 0.8750 0.051 Uiso 1 1 calc R . .
H27B H 1.1248 0.3370 0.9977 0.051 Uiso 1 1 calc R . .
C28 C 1.0510(4) 0.4219(2) 0.9621(4) 0.0485(10) Uani 1 1 d . . .
H28A H 0.9782 0.4341 0.9292 0.058 Uiso 1 1 calc R . .
H28B H 1.0505 0.4299 1.0380 0.058 Uiso 1 1 calc R . .
C31 C 1.0023(3) 0.2448(2) 0.9486(3) 0.0368(8) Uani 1 1 d . . .
H31A H 1.0581 0.2396 1.0078 0.044 Uiso 1 1 calc R . .
H31B H 1.0392 0.2357 0.8836 0.044 Uiso 1 1 calc R . .
C32 C 0.9072(3) 0.1975(2) 0.9602(4) 0.0421(9) Uani 1 1 d . . .
H32A H 0.8806 0.2002 1.0315 0.050 Uiso 1 1 calc R . .
H32B H 0.8443 0.2073 0.9098 0.050 Uiso 1 1 calc R . .
C33 C 0.9466(4) 0.1323(2) 0.9405(4) 0.0499(11) Uani 1 1 d . . .
H33A H 0.9792 0.1306 0.8716 0.060 Uiso 1 1 calc R . .
H33B H 0.8818 0.1048 0.9377 0.060 Uiso 1 1 calc R . .
C29 C 1.1443(4) 0.4601(2) 0.9151(4) 0.0500(11) Uani 1 1 d . . .
H29A H 1.1483 0.5002 0.9498 0.060 Uiso 1 1 calc R . .
H29B H 1.2163 0.4396 0.9301 0.060 Uiso 1 1 calc R . .
C30 C 1.1254(5) 0.4694(3) 0.7963(4) 0.0635(13) Uani 1 1 d . . .
H30A H 1.1863 0.4934 0.7709 0.095 Uiso 1 1 calc R . .
H30B H 1.0552 0.4907 0.7810 0.095 Uiso 1 1 calc R . .
H30C H 1.1228 0.4299 0.7613 0.095 Uiso 1 1 calc R . .
C25 C 0.8612(4) 0.3277(2) 0.6482(3) 0.0506(11) Uani 1 1 d . . .
H25A H 0.7808 0.3255 0.6578 0.061 Uiso 1 1 calc R . .
H25B H 0.8819 0.3710 0.6440 0.061 Uiso 1 1 calc R . .
C34 C 1.0350(4) 0.1089(2) 1.0269(5) 0.0621(14) Uani 1 1 d . . .
H34A H 1.0575 0.0677 1.0100 0.093 Uiso 1 1 calc R . .
H34B H 1.0025 0.1091 1.0950 0.093 Uiso 1 1 calc R . .
H34C H 1.0999 0.1356 1.0295 0.093 Uiso 1 1 calc R . .
C21 C 0.8912(4) 0.3223(3) 1.2429(4) 0.0576(12) Uani 1 1 d . . .
H21A H 0.8426 0.3583 1.2364 0.069 Uiso 1 1 calc R . .
H21B H 0.9381 0.3259 1.3087 0.069 Uiso 1 1 calc R . .
C20 C 0.9656(4) 0.3197(3) 1.1489(4) 0.0610(14) Uani 1 1 d . . .
H20A H 1.0221 0.3521 1.1566 0.073 Uiso 1 1 calc R . .
H20B H 1.0049 0.2804 1.1496 0.073 Uiso 1 1 calc R . .
C26 C 0.8860(5) 0.2958(3) 0.5453(4) 0.0720(16) Uani 1 1 d . . .
H26A H 0.8441 0.3155 0.4868 0.108 Uiso 1 1 calc R . .
H26B H 0.8642 0.2532 0.5487 0.108 Uiso 1 1 calc R . .
H26C H 0.9654 0.2985 0.5350 0.108 Uiso 1 1 calc R . .
C22 C 0.8171(5) 0.2627(3) 1.2464(5) 0.0797(18) Uani 1 1 d . . .
H22A H 0.7696 0.2651 1.3054 0.119 Uiso 1 1 calc R . .
H22B H 0.8653 0.2271 1.2548 0.119 Uiso 1 1 calc R . .
H22C H 0.7709 0.2591 1.1811 0.119 Uiso 1 1 calc R . .

loop_
_atom_site_aniso_label
_atom_site_aniso_U_11
_atom_site_aniso_U_22
_atom_site_aniso_U_33
_atom_site_aniso_U_23
_atom_site_aniso_U_13
_atom_site_aniso_U_12
Co1 0.0268(2) 0.0375(3) 0.0243(2) 0.0071(2) 0.00532(16) 0.0013(2)
V1 0.0351(3) 0.0247(3) 0.0307(3) -0.0079(2) -0.0106(2) 0.0048(2)
V2 0.0182(2) 0.0243(3) 0.0203(2) 0.0029(2) -0.00160(19) 0.0001(2)
V3 0.0240(2) 0.0299(3) 0.0154(2) -0.0012(2) 0.00391(18) 0.0024(2)
V4 0.0218(2) 0.0307(3) 0.0146(2) 0.0018(2) 0.00095(18) 0.0062(2)
O1 0.0428(15) 0.0477(17) 0.0266(12) -0.0099(11) 0.0025(11) 0.0103(12)
O3 0.0325(13) 0.0387(14) 0.0279(12) 0.0059(10) -0.0009(10) -0.0116(11)
O11 0.0249(12) 0.0378(14) 0.0341(13) 0.0066(11) -0.0066(10) 0.0018(10)
O2 0.0361(13) 0.0262(12) 0.0327(13) 0.0040(10) -0.0106(10) -0.0071(10)
O9 0.0441(15) 0.0409(15) 0.0259(12) 0.0025(11) 0.0028(11) -0.0128(12)
O7 0.0350(13) 0.0316(12) 0.0307(12) -0.0012(11) -0.0044(10) 0.0046(11)
O6 0.0285(12) 0.0365(14) 0.0288(12) 0.0071(10) 0.0082(10) 0.0051(10)
O5 0.0300(12) 0.0548(17) 0.0158(10) 0.0018(10) 0.0050(9) 0.0097(11)
O4 0.0285(13) 0.069(2) 0.0343(14) -0.0120(13) -0.0006(11) 0.0179(13)
O8 0.0366(14) 0.0473(16) 0.0267(12) 0.0029(11) -0.0057(11) 0.0161(12)
O12 0.0458(17) 0.0438(17) 0.064(2) -0.0252(15) -0.0130(15) 0.0058(14)
O10 0.0474(15) 0.0315(13) 0.0248(12) -0.0035(10) 0.0092(11) -0.0020(11)
O13 0.0551(18) 0.0529(19) 0.0489(17) 0.0083(14) 0.0274(15) 0.0020(14)
O14 0.0435(16) 0.0500(18) 0.0507(18) 0.0113(14) 0.0131(14) 0.0021(13)
C1 0.043(2) 0.044(2) 0.049(2) 0.0155(19) 0.0130(19) 0.0045(18)
C2 0.060(3) 0.064(3) 0.082(4) 0.025(3) 0.026(3) -0.005(3)
N3 0.0392(18) 0.0274(16) 0.057(2) -0.0131(15) 0.0042(16) -0.0017(13)
C35 0.044(2) 0.033(2) 0.057(3) -0.0093(19) 0.007(2) -0.0055(17)
C39 0.036(2) 0.0257(18) 0.055(2) -0.0049(16) 0.0050(18) 0.0007(15)
C36 0.058(3) 0.046(2) 0.050(3) -0.008(2) 0.008(2) -0.005(2)
C37 0.069(3) 0.064(3) 0.055(3) 0.004(2) 0.012(3) 0.002(3)
C43 0.041(2) 0.034(2) 0.062(3) -0.0105(19) -0.002(2) -0.0084(17)
C44 0.050(3) 0.044(2) 0.067(3) -0.005(2) -0.007(2) -0.009(2)
C49 0.040(2) 0.046(3) 0.081(4) -0.020(2) -0.004(2) 0.0017(19)
C48 0.036(2) 0.037(2) 0.052(2) -0.0106(18) 0.0036(18) 0.0006(17)
C40 0.046(2) 0.031(2) 0.069(3) -0.0046(19) 0.013(2) -0.0059(18)
C41 0.058(3) 0.044(3) 0.066(3) 0.002(2) 0.013(2) 0.003(2)
C42 0.067(4) 0.064(3) 0.084(4) 0.002(3) 0.023(3) -0.001(3)
C38 0.084(4) 0.094(5) 0.062(4) -0.002(3) 0.007(3) -0.032(4)
C45 0.068(4) 0.061(3) 0.094(5) -0.002(3) -0.017(3) -0.017(3)
C50 0.047(3) 0.062(3) 0.063(3) -0.006(2) 0.003(2) 0.012(2)
C51 0.064(4) 0.103(5) 0.069(4) 0.006(3) -0.004(3) -0.003(3)
C46A 0.079(6) 0.067(5) 0.124(8) 0.005(5) -0.022(5) -0.010(4)
C46B 0.094(17) 0.019(8) 0.014(8) 0.000(6) -0.005(9) -0.006(9)
N1 0.0522(19) 0.056(2) 0.0129(12) -0.0003(13) 0.0040(12) 0.0035(16)
C3 0.051(2) 0.059(3) 0.0183(16) -0.0081(17) 0.0049(16) -0.005(2)
C7 0.049(2) 0.052(2) 0.0178(15) 0.0010(15) -0.0011(15) 0.0018(18)
C8 0.065(3) 0.061(3) 0.0258(19) 0.0051(19) 0.0039(19) 0.012(2)
C4 0.071(3) 0.079(4) 0.033(2) -0.010(2) -0.001(2) 0.019(3)
C11 0.057(3) 0.060(3) 0.0208(17) -0.0133(18) -0.0066(17) 0.007(2)
C15 0.055(2) 0.055(3) 0.0208(17) 0.0058(16) 0.0069(16) 0.0107(19)
C12 0.062(3) 0.062(3) 0.041(2) -0.012(2) 0.000(2) 0.003(2)
C13 0.075(4) 0.065(3) 0.054(3) -0.016(2) -0.005(3) 0.008(3)
C9 0.058(3) 0.058(3) 0.064(3) 0.003(2) -0.010(2) -0.004(2)
C5 0.058(3) 0.111(5) 0.065(3) -0.026(3) 0.014(3) 0.009(3)
C6 0.058(3) 0.084(4) 0.121(6) -0.017(4) 0.029(4) 0.005(3)
C14 0.103(5) 0.059(3) 0.080(4) -0.015(3) -0.007(4) -0.018(3)
C16 0.071(3) 0.064(3) 0.036(2) 0.005(2) 0.010(2) -0.001(3)
C17 0.074(4) 0.074(4) 0.048(3) 0.015(3) -0.001(3) -0.010(3)
C10 0.072(4) 0.088(5) 0.102(5) 0.025(4) 0.012(4) 0.029(3)
C18 0.140(7) 0.080(5) 0.080(5) 0.003(4) 0.010(4) -0.039(5)
N2 0.0193(13) 0.0479(19) 0.0375(16) 0.0132(15) 0.0066(12) 0.0042(13)
C19 0.0235(17) 0.056(3) 0.043(2) -0.0012(18) 0.0120(15) -0.0023(16)
C23 0.0275(17) 0.050(2) 0.0346(19) 0.0079(17) 0.0046(15) 0.0079(16)
C24 0.034(2) 0.055(3) 0.039(2) 0.0059(18) 0.0046(16) 0.0029(17)
C27 0.0254(18) 0.054(3) 0.048(2) 0.0116(19) 0.0056(16) 0.0032(17)
C28 0.042(2) 0.053(3) 0.051(3) -0.004(2) 0.0081(19) -0.0057(19)
C31 0.0235(15) 0.050(2) 0.0367(18) 0.0066(18) 0.0046(13) 0.0088(17)
C32 0.0270(18) 0.054(2) 0.045(2) 0.0112(19) 0.0017(17) 0.0046(17)
C33 0.046(2) 0.056(3) 0.047(3) 0.003(2) -0.003(2) 0.000(2)
C29 0.043(2) 0.056(3) 0.052(3) -0.002(2) 0.008(2) -0.008(2)
C30 0.063(3) 0.073(4) 0.055(3) 0.008(3) 0.006(2) -0.004(3)
C25 0.046(2) 0.067(3) 0.039(2) 0.014(2) 0.0037(18) -0.002(2)
C34 0.047(3) 0.050(3) 0.087(4) 0.014(3) -0.017(3) 0.002(2)
C21 0.053(3) 0.083(4) 0.036(2) -0.007(2) 0.001(2) 0.000(3)
C20 0.033(2) 0.107(4) 0.043(2) 0.003(3) 0.0038(18) -0.004(3)
C26 0.075(4) 0.100(5) 0.041(3) 0.004(3) 0.007(2) 0.000(3)
C22 0.076(4) 0.097(5) 0.066(4) 0.016(3) 0.004(3) -0.003(3)

loop_
_atom_type_symbol
_atom_type_description
_atom_type_scat_dispersion_real
_atom_type_scat_dispersion_imag
_atom_type_scat_source
C C 0.0033 0.0016 'International Tables Vol C Tables 4.2.6.8 and 6.1.1.4'
Co Co 0.3494 0.9721 'International Tables Vol C Tables 4.2.6.8 and 6.1.1.4'
N N 0.0061 0.0033 'International Tables Vol C Tables 4.2.6.8 and 6.1.1.4'
O O 0.0106 0.0060 'International Tables Vol C Tables 4.2.6.8 and 6.1.1.4'
V V 0.3005 0.5294 'International Tables Vol C Tables 4.2.6.8 and 6.1.1.4'
H H 0.0000 0.0000 'International Tables Vol C Tables 4.2.6.8 and 6.1.1.4'

loop_
_geom_angle_atom_site_label_1
_geom_angle_atom_site_label_2
_geom_angle_atom_site_label_3
_geom_angle
O3 Co1 O6 115.16(11)
O3 Co1 O13 123.69(13)
O6 Co1 O13 115.50(12)
O3 Co1 O1 97.31(11)
O6 Co1 O1 97.13(11)
O13 Co1 O1 99.28(12)
O3 Co1 O14 93.10(11)
O6 Co1 O14 95.29(11)
O13 Co1 O14 59.50(13)
O1 Co1 O14 158.57(11)
O3 Co1 C1 110.61(13)
O6 Co1 C1 106.91(12)
O13 Co1 C1 30.29(14)
O1 Co1 C1 129.55(13)
O14 Co1 C1 29.21(13)
O12 V1 O1 112.56(16)
O12 V1 O2 108.81(15)
O1 V1 O2 108.50(12)
O12 V1 O7 111.18(14)
O1 V1 O7 107.82(13)
O2 V1 O7 107.82(12)
O11 V2 O3 109.23(13)
O11 V2 O4 110.86(13)
O3 V2 O4 112.25(15)
O11 V2 O2 108.89(12)
O3 V2 O2 107.06(12)
O4 V2 O2 108.43(13)
O10 V3 O9 108.41(13)
O10 V3 O4 108.18(14)
O9 V3 O4 110.32(15)
O10 V3 O5 109.43(13)
O9 V3 O5 109.04(13)
O4 V3 O5 111.39(11)
O8 V4 O6 110.32(13)
O8 V4 O5 110.32(12)
O6 V4 O5 110.63(12)
O8 V4 O7 107.85(13)
O6 V4 O7 107.79(12)
O5 V4 O7 109.86(12)
V1 O1 Co1 116.11(13)
V2 O3 Co1 125.15(13)
V2 O2 V1 129.42(14)
V4 O7 V1 123.68(14)
V4 O6 Co1 130.70(14)
V4 O5 V3 143.72(15)
V2 O4 V3 142.12(16)
C1 O13 Co1 96.7(3)
C1 O14 Co1 84.5(3)
O14 C1 O13 119.3(4)
O14 C1 C2 122.6(5)
O13 C1 C2 118.1(4)
O14 C1 Co1 66.3(2)
O13 C1 Co1 52.96(19)
C2 C1 Co1 171.1(4)
C35 N3 C39 104.6(3)
C35 N3 C48 112.1(3)
C39 N3 C48 111.3(3)
C35 N3 C43 111.6(3)
C39 N3 C43 111.3(3)
C48 N3 C43 106.1(3)
N3 C35 C36 116.3(3)
C40 C39 N3 118.3(3)
C35 C36 C37 111.3(4)
C38 C37 C36 115.1(5)
C44 C43 N3 115.9(3)
C43 C44 C45 108.7(4)
C50 C49 C48 110.0(4)
C49 C48 N3 114.6(3)
C41 C40 C39 111.2(4)
C40 C41 C42 114.0(4)
C46B C45 C46A 84.6(11)
C46B C45 C44 124.4(12)
C46A C45 C44 116.3(6)
C51 C50 C49 113.1(5)
C15 N1 C7 110.4(3)
C15 N1 C3 110.6(3)
C7 N1 C3 107.6(3)
C15 N1 C11 107.1(3)
C7 N1 C11 110.8(3)
C3 N1 C11 110.3(3)
C4 C3 N1 115.1(3)
C8 C7 N1 115.9(3)
C7 C8 C9 110.8(4)
C5 C4 C3 112.5(4)
C12 C11 N1 115.2(3)
N1 C15 C16 115.1(3)
C13 C12 C11 111.5(4)
C12 C13 C14 111.5(5)
C10 C9 C8 114.3(5)
C4 C5 C6 113.4(5)
C17 C16 C15 109.7(4)
C18 C17 C16 111.7(5)
C31 N2 C23 111.0(3)
C31 N2 C27 108.1(3)
C23 N2 C27 110.2(3)
C31 N2 C19 111.1(3)
C23 N2 C19 106.7(3)
C27 N2 C19 109.8(3)
C20 C19 N2 114.3(3)
C24 C23 N2 114.5(3)
C23 C24 C25 110.5(3)
N2 C27 C28 116.0(3)
C29 C28 C27 111.0(4)
N2 C31 C32 114.9(3)
C33 C32 C31 111.7(3)
C32 C33 C34 113.1(4)
C30 C29 C28 112.9(4)
C26 C25 C24 111.6(4)
C20 C21 C22 110.3(5)
C19 C20 C21 112.4(4)

loop_
_geom_bond_atom_site_label_1
_geom_bond_atom_site_label_2
_geom_bond_distance
Co1 O3 1.958(2)
Co1 O6 1.959(2)
Co1 O13 2.015(3)
Co1 O1 2.023(3)
Co1 O14 2.307(3)
Co1 C1 2.507(4)
V1 O12 1.642(3)
V1 O1 1.670(3)
V1 O2 1.810(2)
V1 O7 1.817(2)
V2 O11 1.625(2)
V2 O3 1.701(2)
V2 O4 1.762(3)
V2 O2 1.793(2)
V3 O10 1.631(2)
V3 O9 1.635(3)
V3 O4 1.816(3)
V3 O5 1.827(2)
V4 O8 1.628(2)
V4 O6 1.701(2)
V4 O5 1.771(2)
V4 O7 1.806(3)
O13 C1 1.273(6)
O14 C1 1.229(5)
C1 C2 1.502(6)
N3 C35 1.521(5)
N3 C39 1.524(5)
N3 C48 1.525(5)
N3 C43 1.526(5)
C35 C36 1.524(6)
C39 C40 1.517(6)
C36 C37 1.528(7)
C37 C38 1.477(8)
C43 C44 1.507(7)
C44 C45 1.513(7)
C49 C50 1.516(7)
C49 C48 1.517(6)
C40 C41 1.488(7)
C41 C42 1.496(7)
C45 C46B 1.331(18)
C45 C46A 1.477(10)
C50 C51 1.461(8)
N1 C15 1.517(5)
N1 C7 1.519(5)
N1 C3 1.530(5)
N1 C11 1.538(5)
C3 C4 1.519(7)
C7 C8 1.512(6)
C8 C9 1.514(7)
C4 C5 1.461(7)
C11 C12 1.529(7)
C15 C16 1.534(7)
C12 C13 1.496(7)
C13 C14 1.551(8)
C9 C10 1.503(8)
C5 C6 1.536(9)
C16 C17 1.513(7)
C17 C18 1.497(9)
N2 C31 1.508(5)
N2 C23 1.519(5)
N2 C27 1.524(5)
N2 C19 1.534(5)
C19 C20 1.518(6)
C23 C24 1.516(6)
C24 C25 1.530(6)
C27 C28 1.550(6)
C28 C29 1.530(6)
C31 C32 1.537(6)
C32 C33 1.512(7)
C33 C34 1.545(6)
C29 C30 1.509(7)
C25 C26 1.512(7)
C21 C20 1.519(6)
C21 C22 1.563(8)
